data_4104330
loop_
_publ_author_name
'Shengqian Ma'
'Daofeng Sun'
'Daqiang Yuan'
'Xi-Sen Wang'
'Hong-Cai Zhou'

_publ_section_title
;
 Preparation and Gas Adsorption Studies of Three Mesh-Adjustable Molecular
 Sieves with a Common Structure
;
_journal_name_full 'Journal of the American Chemical Society'
_journal_page_first 6445
_journal_page_last 6451
_journal_paper_doi 10.1021/ja808896f
_journal_volume 131
_journal_year 2009
_chemical_formula_moiety 'Co (C12 H16 O4) (H2O)'
_chemical_formula_sum 'C18 H18 Co O5'
_chemical_formula_weight 373.25
_chemical_name_common MAMS-3
_chemical_name_systematic
; 
 ? 
;
_space_group_IT_number 165
_symmetry_cell_setting trigonal
_symmetry_space_group_name_Hall '-P 3 2"c'
_symmetry_space_group_name_H-M 'P -3 c 1'
_atom_sites_solution_hydrogens geom
_atom_sites_solution_primary direct
_atom_sites_solution_secondary difmap
_audit_creation_method SHELXL-97
_cell_angle_alpha 90.00
_cell_angle_beta 90.00
_cell_angle_gamma 120.00
_cell_formula_units_Z 12
_cell_length_a 18.9328(12)
_cell_length_b 18.9328(12)
_cell_length_c 22.307(3)
_cell_measurement_reflns_used 3493
_cell_measurement_temperature 213(2)
_cell_measurement_theta_max 20.66
_cell_measurement_theta_min 2.15
_cell_volume 6924.7(11)
_computing_cell_refinement 'Bruker SMART'
_computing_data_collection 'Bruker SMART'
_computing_data_reduction 'Bruker SAINT'
_computing_molecular_graphics 'Bruker SHELXTL'
_computing_publication_material 'Bruker SHELXTL'
_computing_structure_refinement 'SHELXL-97 (Sheldrick, 1997)'
_computing_structure_solution 'SHELXS-97 (Sheldrick, 1990)'
_diffrn_ambient_temperature 213(2)
_diffrn_measured_fraction_theta_full 0.999
_diffrn_measured_fraction_theta_max 0.999
_diffrn_measurement_device_type 'CCD area detector'
_diffrn_measurement_method 'phi and omega scans'
_diffrn_radiation_monochromator graphite
_diffrn_radiation_source 'fine-focus sealed tube'
_diffrn_radiation_type MoK\a
_diffrn_radiation_wavelength 0.71073
_diffrn_reflns_av_R_equivalents 0.1489
_diffrn_reflns_av_sigmaI/netI 0.0778
_diffrn_reflns_limit_h_max 17
_diffrn_reflns_limit_h_min -18
_diffrn_reflns_limit_k_max 18
_diffrn_reflns_limit_k_min -18
_diffrn_reflns_limit_l_max 22
_diffrn_reflns_limit_l_min -21
_diffrn_reflns_number 24266
_diffrn_reflns_theta_full 20.80
_diffrn_reflns_theta_max 20.80
_diffrn_reflns_theta_min 1.24
_diffrn_standards_decay_% none
_exptl_absorpt_coefficient_mu 0.761
_exptl_absorpt_correction_type none
_exptl_crystal_colour DARK
_exptl_crystal_density_diffrn 1.074
_exptl_crystal_density_meas ?
_exptl_crystal_density_method 'not measured'
_exptl_crystal_description BLOCK
_exptl_crystal_F_000 2316
_exptl_crystal_size_max 0.18
_exptl_crystal_size_mid 0.15
_exptl_crystal_size_min 0.10
_refine_diff_density_max 0.722
_refine_diff_density_min -0.504
_refine_diff_density_rms 0.110
_refine_ls_extinction_method none
_refine_ls_goodness_of_fit_ref 1.064
_refine_ls_hydrogen_treatment mixed
_refine_ls_matrix_type full
_refine_ls_number_parameters 217
_refine_ls_number_reflns 2427
_refine_ls_number_restraints 0
_refine_ls_restrained_S_all 1.064
_refine_ls_R_factor_all 0.0832
_refine_ls_R_factor_gt 0.0665
_refine_ls_shift/su_max 0.000
_refine_ls_shift/su_mean 0.000
_refine_ls_structure_factor_coef Fsqd
_refine_ls_weighting_details 'calc w=1/[\s^2^(Fo^2^)+(0.1358P)^2^+6.7375P] where P=(Fo^2^+2Fc^2^)/3'
_refine_ls_weighting_scheme calc
_refine_ls_wR_factor_gt 0.2030
_refine_ls_wR_factor_ref 0.2098
_reflns_number_gt 1928
_reflns_number_total 2427
_reflns_threshold_expression >2sigma(I)
_cod_data_source_file ja808896f_si_003.cif
_cod_data_source_block xamd670
_cod_depositor_comments
;
The following automatic conversions were performed:

'_exptl_crystal_density_meas' value 'none' was changed to '?' - the
value is perceived as not measured.

Automatic conversion script
Id: cif_fix_values 3008 2015-01-20 13:52:24Z robertas 
;
_cod_database_code 4104330

loop_
_symmetry_equiv_pos_as_xyz
'x, y, z'
'-y, x-y, z'
'-x+y, -x, z'
'y, x, -z+1/2'
'x-y, -y, -z+1/2'
'-x, -x+y, -z+1/2'
'-x, -y, -z'
'y, -x+y, -z'
'x-y, x, -z'
'-y, -x, z-1/2'
'-x+y, y, z-1/2'
'x, x-y, z-1/2'

loop_
_atom_site_label
_atom_site_type_symbol
_atom_site_fract_x
_atom_site_fract_y
_atom_site_fract_z
_atom_site_U_iso_or_equiv
_atom_site_adp_type
_atom_site_occupancy
_atom_site_symmetry_multiplicity
_atom_site_calc_flag
_atom_site_refinement_flags
Co1 Co 0.95055(5) 0.46289(5) 0.19670(4) 0.0370(5) Uani 1 1 d .
O4 O 0.8922(3) 0.5103(3) 0.2456(2) 0.0514(13) Uani 1 1 d .
C15 C 0.8562(4) 0.5694(4) 0.3248(3) 0.0435(17) Uani 1 1 d .
C14 C 0.7856(4) 0.5551(4) 0.2951(3) 0.0517(19) Uani 1 1 d .
H14A H 0.7731 0.5298 0.2573 0.062 Uiso 1 1 calc R
C13 C 0.8739(4) 0.6060(4) 0.3807(3) 0.0499(18) Uani 1 1 d .
H13A H 0.9207 0.6140 0.4012 0.060 Uiso 1 1 calc R
C12 C 0.8233(4) 0.6316(4) 0.4076(3) 0.051(2) Uani 1 1 d .
C11 C 0.7536(4) 0.6160(4) 0.3765(3) 0.0536(19) Uani 1 1 d .
H11A H 0.7184 0.6319 0.3938 0.064 Uiso 1 1 calc R
C10 C 0.7337(4) 0.5782(4) 0.3214(3) 0.0470(18) Uani 1 1 d .
C9 C 0.8426(4) 0.6700(5) 0.4683(3) 0.0488(18) Uani 1 1 d .
C8 C 0.9097(4) 0.5395(4) 0.2978(3) 0.0449(18) Uani 1 1 d .
C7 C 0.8722(5) 0.6415(5) 0.5133(4) 0.072(2) Uani 1 1 d .
H7A H 0.8831 0.5992 0.5049 0.087 Uiso 1 1 calc R
C5 C 0.8694(5) 0.7345(5) 0.5856(4) 0.062(2) Uani 1 1 d .
C4 C 0.8269(5) 0.7299(6) 0.4825(4) 0.083(3) Uani 1 1 d .
H4A H 0.8059 0.7499 0.4530 0.100 Uiso 1 1 calc R
C3 C 0.8412(6) 0.7627(6) 0.5395(4) 0.091(3) Uani 1 1 d .
H3A H 0.8313 0.8058 0.5472 0.109 Uiso 1 1 calc R
C2 C 0.8859(5) 0.6741(6) 0.5702(4) 0.077(2) Uani 1 1 d .
H2A H 0.9072 0.6542 0.5994 0.092 Uiso 1 1 calc R
C1 C 0.8819(6) 0.7682(7) 0.6499(5) 0.096(3) Uani 1 1 d .
O2 O 0.6424(3) 0.5275(3) 0.2395(3) 0.0721(16) Uani 1 1 d .
C6 C 0.6544(5) 0.5563(5) 0.2915(4) 0.059(2) Uani 1 1 d .
O3 O 0.9680(3) 0.5470(3) 0.3287(2) 0.0515(13) Uani 1 1 d .
O1W O 0.8885(5) 0.4346(4) 0.1195(3) 0.109(3) Uani 1 1 d .
C18 C 0.9182(12) 0.7306(10) 0.6902(5) 0.191(7) Uani 1 1 d .
H18A H 0.9739 0.7490 0.6780 0.287 Uiso 1 1 calc R
H18B H 0.8863 0.6717 0.6872 0.287 Uiso 1 1 calc R
H18C H 0.9177 0.7470 0.7313 0.287 Uiso 1 1 calc R
C17 C 0.8002(11) 0.7321(16) 0.6800(6) 0.309(16) Uani 1 1 d .
H17A H 0.7671 0.7510 0.6600 0.464 Uiso 1 1 calc R
H17B H 0.8076 0.7490 0.7217 0.464 Uiso 1 1 calc R
H17C H 0.7730 0.6731 0.6779 0.464 Uiso 1 1 calc R
C16 C 0.9333(16) 0.8578(9) 0.6491(7) 0.42(3) Uani 1 1 d .
H16A H 0.9832 0.8730 0.6273 0.623 Uiso 1 1 calc R
H16B H 0.9464 0.8779 0.6899 0.623 Uiso 1 1 calc R
H16C H 0.9041 0.8813 0.6296 0.623 Uiso 1 1 calc R
O1 O 0.6048(3) 0.5682(3) 0.3216(2) 0.0735(16) Uani 1 1 d .

loop_
_atom_site_aniso_label
_atom_site_aniso_U_11
_atom_site_aniso_U_22
_atom_site_aniso_U_33
_atom_site_aniso_U_23
_atom_site_aniso_U_13
_atom_site_aniso_U_12
Co1 0.0233(6) 0.0466(7) 0.0281(7) 0.0011(4) -0.0029(4) 0.0076(4)
O4 0.043(3) 0.065(3) 0.050(3) -0.001(2) 0.004(2) 0.030(2)
C15 0.030(4) 0.061(4) 0.037(4) 0.009(3) 0.007(3) 0.021(3)
C14 0.054(5) 0.051(5) 0.044(4) 0.004(3) -0.006(4) 0.022(4)
C13 0.038(4) 0.080(5) 0.042(4) 0.008(4) 0.004(3) 0.037(4)
C12 0.049(4) 0.067(5) 0.053(5) 0.008(4) 0.007(4) 0.040(4)
C11 0.051(5) 0.078(5) 0.054(5) 0.018(4) 0.011(4) 0.049(4)
C10 0.039(4) 0.077(5) 0.040(4) 0.013(4) 0.006(3) 0.040(4)
C9 0.048(4) 0.070(5) 0.047(5) 0.010(4) 0.005(3) 0.044(4)
C8 0.038(4) 0.044(4) 0.042(5) 0.006(3) 0.010(4) 0.013(3)
C7 0.069(6) 0.106(7) 0.067(6) -0.018(5) -0.011(5) 0.062(5)
C5 0.060(5) 0.074(6) 0.059(6) -0.012(5) 0.001(4) 0.038(5)
C4 0.103(7) 0.103(7) 0.071(7) -0.006(5) -0.003(5) 0.072(7)
C3 0.106(8) 0.105(7) 0.092(8) -0.013(6) 0.002(6) 0.075(7)
C2 0.073(6) 0.105(7) 0.059(6) -0.016(5) -0.010(4) 0.050(6)
C1 0.083(7) 0.149(10) 0.078(7) -0.044(7) -0.010(5) 0.075(7)
O2 0.057(4) 0.081(4) 0.080(4) 0.009(3) -0.016(3) 0.036(3)
C6 0.044(5) 0.057(5) 0.080(6) 0.031(5) 0.008(5) 0.028(4)
O3 0.034(3) 0.076(4) 0.052(3) -0.006(2) -0.006(2) 0.033(2)
O1W 0.151(6) 0.100(5) 0.096(5) -0.063(4) -0.081(5) 0.077(5)
C18 0.30(2) 0.247(18) 0.074(9) -0.061(10) -0.068(12) 0.175(17)
C17 0.191(17) 0.57(4) 0.134(13) -0.20(2) -0.003(12) 0.16(2)
C16 0.83(7) 0.075(10) 0.104(12) -0.049(9) -0.017(18) 0.049(18)
O1 0.052(3) 0.094(4) 0.088(4) 0.031(3) 0.002(3) 0.046(3)

loop_
_atom_type_symbol
_atom_type_description
_atom_type_scat_dispersion_real
_atom_type_scat_dispersion_imag
_atom_type_scat_source
C C 0.0033 0.0016 'International Tables Vol C Tables 4.2.6.8 and 6.1.1.4'
H H 0.0000 0.0000 'International Tables Vol C Tables 4.2.6.8 and 6.1.1.4'
O O 0.0106 0.0060 'International Tables Vol C Tables 4.2.6.8 and 6.1.1.4'
Co Co 0.3494 0.9721 'International Tables Vol C Tables 4.2.6.8 and 6.1.1.4'

loop_
_geom_angle_atom_site_label_1
_geom_angle_atom_site_label_2
_geom_angle_atom_site_label_3
_geom_angle
_geom_angle_site_symmetry_1
_geom_angle_site_symmetry_3
O1W Co1 O2 99.0(3) . 3_665
O1W Co1 O1 101.4(3) . 5_665
O2 Co1 O1 89.7(2) 3_665 5_665
O1W Co1 O3 94.4(2) . 6_765
O2 Co1 O3 166.6(2) 3_665 6_765
O1 Co1 O3 88.4(2) 5_665 6_765
O1W Co1 O4 101.6(2) . .
O2 Co1 O4 88.9(2) 3_665 .
O1 Co1 O4 156.8(2) 5_665 .
O3 Co1 O4 87.59(18) 6_765 .
O1W Co1 Co1 176.0(2) . 6_765
O2 Co1 Co1 84.68(19) 3_665 6_765
O1 Co1 Co1 76.98(17) 5_665 6_765
O3 Co1 Co1 81.95(13) 6_765 6_765
O4 Co1 Co1 79.86(13) . 6_765
C8 O4 Co1 127.0(4) . .
C13 C15 C14 119.6(6) . .
C13 C15 C8 120.5(6) . .
C14 C15 C8 119.8(6) . .
C15 C14 C10 120.0(7) . .
C15 C14 H14A 120.0 . .
C10 C14 H14A 120.0 . .
C15 C13 C12 121.4(6) . .
C15 C13 H13A 119.3 . .
C12 C13 H13A 119.3 . .
C11 C12 C13 117.1(7) . .
C11 C12 C9 122.1(6) . .
C13 C12 C9 120.7(6) . .
C10 C11 C12 122.7(6) . .
C10 C11 H11A 118.7 . .
C12 C11 H11A 118.7 . .
C11 C10 C14 119.2(6) . .
C11 C10 C6 121.1(7) . .
C14 C10 C6 119.6(7) . .
C4 C9 C7 117.4(7) . .
C4 C9 C12 121.4(6) . .
C7 C9 C12 121.1(6) . .
O3 C8 O4 125.7(6) . .
O3 C8 C15 117.3(6) . .
O4 C8 C15 117.0(6) . .
C9 C7 C2 121.0(8) . .
C9 C7 H7A 119.5 . .
C2 C7 H7A 119.5 . .
C2 C5 C3 115.2(8) . .
C2 C5 C1 121.9(8) . .
C3 C5 C1 122.9(8) . .
C9 C4 C3 121.3(8) . .
C9 C4 H4A 119.4 . .
C3 C4 H4A 119.4 . .
C5 C3 C4 122.6(8) . .
C5 C3 H3A 118.7 . .
C4 C3 H3A 118.7 . .
C5 C2 C7 122.4(8) . .
C5 C2 H2A 118.8 . .
C7 C2 H2A 118.8 . .
C16 C1 C17 117.8(15) . .
C16 C1 C18 110.7(14) . .
C17 C1 C18 97.3(15) . .
C16 C1 C5 110.0(11) . .
C17 C1 C5 108.7(9) . .
C18 C1 C5 111.8(8) . .
C6 O2 Co1 122.7(5) . 2_655
O2 C6 O1 125.4(7) . .
O2 C6 C10 118.1(7) . .
O1 C6 C10 116.4(8) . .
C8 O3 Co1 125.5(4) . 6_765
C1 C18 H18A 109.5 . .
C1 C18 H18B 109.5 . .
H18A C18 H18B 109.5 . .
C1 C18 H18C 109.5 . .
H18A C18 H18C 109.5 . .
H18B C18 H18C 109.5 . .
C1 C17 H17A 109.5 . .
C1 C17 H17B 109.5 . .
H17A C17 H17B 109.5 . .
C1 C17 H17C 109.5 . .
H17A C17 H17C 109.5 . .
H17B C17 H17C 109.5 . .
C1 C16 H16A 109.5 . .
C1 C16 H16B 109.5 . .
H16A C16 H16B 109.5 . .
C1 C16 H16C 109.5 . .
H16A C16 H16C 109.5 . .
H16B C16 H16C 109.5 . .
C6 O1 Co1 130.0(6) . 5_565

loop_
_geom_bond_atom_site_label_1
_geom_bond_atom_site_label_2
_geom_bond_distance
_geom_bond_site_symmetry_2
Co1 O1W 2.000(5) .
Co1 O2 1.987(5) 3_665
Co1 O1 2.031(5) 5_665
Co1 O3 2.035(4) 6_765
Co1 O4 2.051(4) .
Co1 Co1 2.8781(16) 6_765
O4 C8 1.261(8) .
C15 C13 1.385(9) .
C15 C14 1.391(9) .
C15 C8 1.510(9) .
C14 C10 1.390(9) .
C14 H14A 0.9400 .
C13 C12 1.405(9) .
C13 H13A 0.9400 .
C12 C11 1.385(10) .
C12 C9 1.493(10) .
C11 C10 1.378(9) .
C11 H11A 0.9400 .
C10 C6 1.499(10) .
C9 C4 1.346(11) .
C9 C7 1.384(10) .
C8 O3 1.247(8) .
C7 C2 1.377(10) .
C7 H7A 0.9400 .
C5 C2 1.371(11) .
C5 C3 1.384(12) .
C5 C1 1.538(12) .
C4 C3 1.381(11) .
C4 H4A 0.9400 .
C3 H3A 0.9400 .
C2 H2A 0.9400 .
C1 C16 1.474(19) .
C1 C17 1.502(18) .
C1 C18 1.510(16) .
O2 C6 1.253(9) .
O2 Co1 1.987(5) 2_655
C6 O1 1.264(9) .
O3 Co1 2.035(4) 6_765
C18 H18A 0.9700 .
C18 H18B 0.9700 .
C18 H18C 0.9700 .
C17 H17A 0.9700 .
C17 H17B 0.9700 .
C17 H17C 0.9700 .
C16 H16A 0.9700 .
C16 H16B 0.9700 .
C16 H16C 0.9700 .
O1 Co1 2.031(5) 5_565
